data_7128889
loop_
_publ_author_name
'Dhara, Debabrata'
'Pal, Pradeep Kumar'
'Dolai, Ramapada'
'Chrysochos, Nicolas'
'Rawat, Hemant'
'Elvers, Benedict J.'
'Krummenacher, Ivo'
'Braunschweig, Holger'
'Schulzke, Carola'
'Chandrasekhar, Vadapalli'
'Priyakumar, U. Deva'
'Jana, Anukul'

_publ_section_title
;
 Synthesis and reactivity of NHC-coordinated phosphinidene oxide.
;
_journal_issue 75
_journal_name_full 'Chemical communications (Cambridge, England)'
_journal_page_first 9546
_journal_page_last 9549
_journal_paper_doi 10.1039/d1cc04421d
_journal_volume 57
_journal_year 2021
_chemical_formula_moiety 'C31 H37 N2 O2 P'
_chemical_formula_sum 'C31 H37 N2 O2 P'
_chemical_formula_weight 500.59
_space_group_crystal_system monoclinic
_space_group_IT_number 14
_space_group_name_Hall '-P 2yn'
_space_group_name_H-M_alt 'P 1 21/n 1'
_atom_sites_solution_hydrogens geom
_atom_sites_solution_primary dual
_atom_sites_solution_secondary difmap
_audit_creation_method SHELXL-2018/3
_audit_update_record
;
2021-08-04 deposited with the CCDC.	2021-08-18 downloaded from the CCDC.
;
_cell_angle_alpha 90
_cell_angle_beta 109.903(8)
_cell_angle_gamma 90
_cell_formula_units_Z 4
_cell_length_a 14.0017(10)
_cell_length_b 14.1141(8)
_cell_length_c 14.6959(11)
_cell_measurement_reflns_used 3702
_cell_measurement_temperature 293(2)
_cell_measurement_theta_max 26.6930
_cell_measurement_theta_min 3.0910
_cell_volume 2730.8(4)
_computing_cell_refinement 'CrysAlisPro 1.171.39.29d (Rigaku OD, 2017)'
_computing_data_collection 'CrysAlisPro 1.171.39.29d (Rigaku OD, 2017)'
_computing_data_reduction 'CrysAlisPro 1.171.39.29d (Rigaku OD, 2017)'
_computing_molecular_graphics 'Olex2 (Dolomanov et al., 2009)'
_computing_publication_material 'CIFTAB (Sheldrick, 2015)'
_computing_structure_refinement 'SHELXL-2018/3 (Sheldrick, 2015)'
_computing_structure_solution 'ShelXT-2018 (Sheldrick, 2015)'
_diffrn_ambient_temperature 293(2)
_diffrn_measured_fraction_theta_full 0.966
_diffrn_measured_fraction_theta_max 0.822
_diffrn_measurement_device_type 'XtaLAB AFC12 (RINC): Kappa single'
_diffrn_measurement_method '\w scans'
_diffrn_radiation_type MoK\a
_diffrn_radiation_wavelength 0.71073
_diffrn_reflns_av_R_equivalents 0.0580
_diffrn_reflns_av_unetI/netI 0.0722
_diffrn_reflns_Laue_measured_fraction_full 0.966
_diffrn_reflns_Laue_measured_fraction_max 0.822
_diffrn_reflns_limit_h_max 17
_diffrn_reflns_limit_h_min -18
_diffrn_reflns_limit_k_max 17
_diffrn_reflns_limit_k_min -19
_diffrn_reflns_limit_l_max 18
_diffrn_reflns_limit_l_min -17
_diffrn_reflns_number 18615
_diffrn_reflns_point_group_measured_fraction_full 0.966
_diffrn_reflns_point_group_measured_fraction_max 0.822
_diffrn_reflns_theta_full 25.000
_diffrn_reflns_theta_max 29.021
_diffrn_reflns_theta_min 2.474
_diffrn_source 'fine-focus sealed X-ray tube'
_exptl_absorpt_coefficient_mu 0.131
_exptl_absorpt_correction_T_max 1.00000
_exptl_absorpt_correction_T_min 0.71348
_exptl_absorpt_correction_type multi-scan
_exptl_absorpt_process_details
;
CrysAlisPro 1.171.39.29d (Rigaku Oxford Diffraction, 2017)
Empirical absorption correction using spherical harmonics,
 implemented in SCALE3 ABSPACK scaling algorithm.
;
_exptl_crystal_colour colourless
_exptl_crystal_density_diffrn 1.218
_exptl_crystal_description platelet
_exptl_crystal_F_000 1072
_exptl_crystal_size_max 0.250
_exptl_crystal_size_mid 0.190
_exptl_crystal_size_min 0.140
_refine_diff_density_max 0.295
_refine_diff_density_min -0.266
_refine_diff_density_rms 0.043
_refine_ls_extinction_method none
_refine_ls_goodness_of_fit_ref 1.015
_refine_ls_hydrogen_treatment constr
_refine_ls_matrix_type full
_refine_ls_number_parameters 335
_refine_ls_number_reflns 5983
_refine_ls_number_restraints 0
_refine_ls_restrained_S_all 1.015
_refine_ls_R_factor_all 0.1066
_refine_ls_R_factor_gt 0.0609
_refine_ls_shift/su_max 0.000
_refine_ls_shift/su_mean 0.000
_refine_ls_structure_factor_coef Fsqd
_refine_ls_weighting_details 'w=1/[\s^2^(Fo^2^)+(0.0697P)^2^+0.5832P] where P=(Fo^2^+2Fc^2^)/3'
_refine_ls_weighting_scheme calc
_refine_ls_wR_factor_gt 0.1371
_refine_ls_wR_factor_ref 0.1558
_reflns_Friedel_coverage 0.000
_reflns_number_gt 3776
_reflns_number_total 5983
_reflns_threshold_expression 'I > 2\s(I)'
_cod_data_source_file d1cc04421d2.cif
_cod_data_source_block AJ1003
_cod_depositor_comments 'Adding full bibliography for 7128887--7128892.cif.'
_cod_original_cell_volume 2730.8(3)
_cod_original_sg_symbol_H-M 'P 21/n'
_cod_database_code 7128889
_shelx_shelxl_version_number 2018/3
_shelx_space_group_comment
;
The symmetry employed for this shelxl refinement is uniquely defined
by the following loop, which should always be used as a source of
symmetry information in preference to the above space-group names.
They are only intended as comments.
;
_shelx_estimated_absorpt_t_min 0.968
_shelx_estimated_absorpt_t_max 0.982

loop_
_space_group_symop_operation_xyz
'x, y, z'
'-x+1/2, y+1/2, -z+1/2'
'-x, -y, -z'
'x-1/2, -y-1/2, z-1/2'

loop_
_atom_site_label
_atom_site_type_symbol
_atom_site_fract_x
_atom_site_fract_y
_atom_site_fract_z
_atom_site_U_iso_or_equiv
_atom_site_adp_type
_atom_site_occupancy
_atom_site_site_symmetry_order
_atom_site_calc_flag
_atom_site_refinement_flags_posn
_atom_site_refinement_flags_adp
_atom_site_refinement_flags_occupancy
_atom_site_disorder_assembly
_atom_site_disorder_group
P1 P 0.52548(4) 0.72458(4) 0.44640(4) 0.04074(18) Uani 1 1 d . . . . .
O1 O 0.59244(12) 0.64089(12) 0.46368(12) 0.0553(4) Uani 1 1 d . . . . .
O2 O 0.55871(12) 0.81356(12) 0.50064(11) 0.0548(4) Uani 1 1 d . . . . .
N1 N 0.36347(13) 0.59987(12) 0.44258(12) 0.0408(4) Uani 1 1 d . . . . .
N2 N 0.36871(13) 0.72009(12) 0.53400(13) 0.0410(4) Uani 1 1 d . . . . .
C1 C 0.41365(16) 0.68127(15) 0.47500(15) 0.0380(5) Uani 1 1 d . . . . .
C2 C 0.28852(16) 0.66410(17) 0.53578(16) 0.0453(5) Uani 1 1 d . . . . .
C3 C 0.28541(16) 0.58812(16) 0.47919(16) 0.0429(5) Uani 1 1 d . . . . .
C4 C 0.38721(18) 0.53066(16) 0.37895(17) 0.0505(6) Uani 1 1 d . . . . .
H4A H 0.334032 0.530700 0.317002 0.076 Uiso 1 1 calc R U . . .
H4B H 0.392761 0.468696 0.407221 0.076 Uiso 1 1 calc R U . . .
H4C H 0.450371 0.547285 0.370961 0.076 Uiso 1 1 calc R U . . .
C5 C 0.21674(18) 0.50491(18) 0.45513(19) 0.0566(6) Uani 1 1 d . . . . .
H5A H 0.186062 0.499693 0.386130 0.085 Uiso 1 1 calc R U . . .
H5B H 0.164697 0.512611 0.483408 0.085 Uiso 1 1 calc R U . . .
H5C H 0.254980 0.448538 0.480273 0.085 Uiso 1 1 calc R U . . .
C6 C 0.2212(2) 0.6911(2) 0.5911(2) 0.0660(7) Uani 1 1 d . . . . .
H6A H 0.260229 0.693622 0.658851 0.099 Uiso 1 1 calc R U . . .
H6B H 0.168103 0.644954 0.580153 0.099 Uiso 1 1 calc R U . . .
H6C H 0.191845 0.752169 0.569854 0.099 Uiso 1 1 calc R U . . .
C7 C 0.39868(19) 0.80710(18) 0.59001(18) 0.0562(6) Uani 1 1 d . . . . .
H7A H 0.425269 0.791991 0.657707 0.084 Uiso 1 1 calc R U . . .
H7B H 0.340617 0.847694 0.577655 0.084 Uiso 1 1 calc R U . . .
H7C H 0.449884 0.838906 0.571548 0.084 Uiso 1 1 calc R U . . .
C8 C 0.47098(16) 0.74562(15) 0.31489(15) 0.0395(5) Uani 1 1 d . . . . .
C9 C 0.37378(17) 0.78651(15) 0.26953(16) 0.0425(5) Uani 1 1 d . . . . .
C10 C 0.3324(2) 0.78799(17) 0.16939(18) 0.0555(6) Uani 1 1 d . . . . .
H10 H 0.267185 0.811801 0.139918 0.067 Uiso 1 1 calc R U . . .
C11 C 0.3851(2) 0.7553(2) 0.11323(19) 0.0657(7) Uani 1 1 d . . . . .
H11 H 0.355231 0.754808 0.046199 0.079 Uiso 1 1 calc R U . . .
C12 C 0.4832(2) 0.72306(19) 0.15639(19) 0.0610(7) Uani 1 1 d . . . . .
H12 H 0.520761 0.704901 0.117880 0.073 Uiso 1 1 calc R U . . .
C13 C 0.52685(17) 0.71722(16) 0.25649(16) 0.0456(5) Uani 1 1 d . . . . .
C14 C 0.63687(18) 0.6874(2) 0.29392(16) 0.0522(6) Uani 1 1 d . . . . .
C15 C 0.6647(2) 0.5933(2) 0.28482(19) 0.0612(7) Uani 1 1 d . . . . .
C16 C 0.7674(2) 0.5719(3) 0.3109(2) 0.0763(9) Uani 1 1 d . . . . .
H16 H 0.786084 0.509441 0.305595 0.092 Uiso 1 1 calc R U . . .
C17 C 0.8425(2) 0.6387(3) 0.3441(2) 0.0836(10) Uani 1 1 d . . . . .
C18 C 0.8139(2) 0.7303(3) 0.3521(2) 0.0778(10) Uani 1 1 d . . . . .
H18 H 0.863733 0.776501 0.374649 0.093 Uiso 1 1 calc R U . . .
C19 C 0.7118(2) 0.7563(2) 0.32735(18) 0.0608(7) Uani 1 1 d . . . . .
C20 C 0.6847(3) 0.8576(2) 0.3373(2) 0.0839(10) Uani 1 1 d . . . . .
H20A H 0.629768 0.876444 0.280429 0.126 Uiso 1 1 calc R U . . .
H20B H 0.742613 0.897178 0.344653 0.126 Uiso 1 1 calc R U . . .
H20C H 0.664247 0.864177 0.393034 0.126 Uiso 1 1 calc R U . . .
C21 C 0.9534(2) 0.6106(4) 0.3745(3) 0.1323(17) Uani 1 1 d . . . . .
H21A H 0.966817 0.582564 0.320491 0.198 Uiso 1 1 calc R U . . .
H21B H 0.968555 0.565635 0.426472 0.198 Uiso 1 1 calc R U . . .
H21C H 0.995215 0.665773 0.395625 0.198 Uiso 1 1 calc R U . . .
C22 C 0.5882(2) 0.5151(2) 0.2541(2) 0.0810(9) Uani 1 1 d . . . . .
H22A H 0.584539 0.482738 0.310283 0.121 Uiso 1 1 calc R U . . .
H22B H 0.608147 0.471167 0.213976 0.121 Uiso 1 1 calc R U . . .
H22C H 0.522839 0.541131 0.218305 0.121 Uiso 1 1 calc R U . . .
C23 C 0.31206(17) 0.83367(15) 0.32223(16) 0.0456(6) Uani 1 1 d . . . . .
C24 C 0.34012(19) 0.92392(17) 0.36332(18) 0.0537(6) Uani 1 1 d . . . . .
C25 C 0.2795(2) 0.96850(19) 0.4078(2) 0.0680(8) Uani 1 1 d . . . . .
H25 H 0.298441 1.027996 0.435182 0.082 Uiso 1 1 calc R U . . .
C26 C 0.1919(2) 0.9276(2) 0.4129(2) 0.0704(8) Uani 1 1 d . . . . .
C27 C 0.16216(19) 0.8423(2) 0.3664(2) 0.0642(7) Uani 1 1 d . . . . .
H27 H 0.101857 0.815045 0.366953 0.077 Uiso 1 1 calc R U . . .
C28 C 0.21888(17) 0.79489(17) 0.31861(18) 0.0500(6) Uani 1 1 d . . . . .
C29 C 0.17789(19) 0.70506(17) 0.2645(2) 0.0574(7) Uani 1 1 d . . . . .
H29A H 0.142153 0.719562 0.197719 0.086 Uiso 1 1 calc R U . . .
H29B H 0.132263 0.675479 0.292022 0.086 Uiso 1 1 calc R U . . .
H29C H 0.233069 0.662756 0.269270 0.086 Uiso 1 1 calc R U . . .
C30 C 0.1324(3) 0.9730(3) 0.4703(3) 0.1032(12) Uani 1 1 d . . . . .
H30A H 0.063653 0.950423 0.446829 0.155 Uiso 1 1 calc R U . . .
H30B H 0.132836 1.040599 0.463132 0.155 Uiso 1 1 calc R U . . .
H30C H 0.163073 0.956770 0.537467 0.155 Uiso 1 1 calc R U . . .
C31 C 0.4326(2) 0.97397(17) 0.3581(2) 0.0695(8) Uani 1 1 d . . . . .
H31A H 0.492489 0.943173 0.400227 0.104 Uiso 1 1 calc R U . . .
H31B H 0.431816 1.038704 0.377883 0.104 Uiso 1 1 calc R U . . .
H31C H 0.432757 0.972074 0.292844 0.104 Uiso 1 1 calc R U . . .

loop_
_atom_site_aniso_label
_atom_site_aniso_U_11
_atom_site_aniso_U_22
_atom_site_aniso_U_33
_atom_site_aniso_U_23
_atom_site_aniso_U_13
_atom_site_aniso_U_12
P1 0.0367(3) 0.0473(4) 0.0352(3) 0.0049(3) 0.0083(2) -0.0011(3)
O1 0.0480(9) 0.0656(11) 0.0542(11) 0.0189(8) 0.0199(8) 0.0152(8)
O2 0.0543(9) 0.0597(10) 0.0442(10) -0.0058(8) 0.0088(8) -0.0150(8)
N1 0.0433(10) 0.0396(10) 0.0382(11) -0.0002(8) 0.0124(8) 0.0007(8)
N2 0.0380(9) 0.0456(10) 0.0367(10) -0.0028(8) 0.0092(8) -0.0002(8)
C1 0.0387(11) 0.0405(12) 0.0327(12) 0.0015(9) 0.0097(9) 0.0025(10)
C2 0.0379(11) 0.0560(14) 0.0419(14) 0.0014(11) 0.0133(10) 0.0019(11)
C3 0.0380(11) 0.0484(13) 0.0409(13) 0.0029(10) 0.0117(10) -0.0007(10)
C4 0.0578(14) 0.0447(13) 0.0514(15) -0.0039(11) 0.0216(12) 0.0014(11)
C5 0.0466(13) 0.0591(15) 0.0639(17) -0.0007(13) 0.0185(12) -0.0086(12)
C6 0.0587(15) 0.0811(19) 0.0669(19) -0.0078(15) 0.0327(14) -0.0002(14)
C7 0.0563(14) 0.0590(15) 0.0506(16) -0.0177(12) 0.0148(12) -0.0047(12)
C8 0.0436(12) 0.0351(11) 0.0365(12) 0.0015(9) 0.0093(10) -0.0065(9)
C9 0.0455(12) 0.0361(11) 0.0403(13) 0.0034(9) 0.0075(10) -0.0047(10)
C10 0.0581(15) 0.0538(15) 0.0429(15) 0.0109(11) 0.0020(12) 0.0036(12)
C11 0.0751(19) 0.0794(19) 0.0342(14) 0.0038(13) 0.0076(14) 0.0041(15)
C12 0.0663(17) 0.0748(18) 0.0439(15) -0.0002(13) 0.0216(13) -0.0022(14)
C13 0.0476(12) 0.0505(14) 0.0358(13) 0.0016(10) 0.0106(10) -0.0049(11)
C14 0.0510(14) 0.0744(17) 0.0345(13) -0.0013(12) 0.0187(11) -0.0053(13)
C15 0.0547(15) 0.082(2) 0.0493(16) -0.0016(13) 0.0214(12) 0.0064(14)
C16 0.0640(18) 0.107(2) 0.0633(19) 0.0076(17) 0.0288(15) 0.0204(18)
C17 0.0492(16) 0.150(3) 0.0564(19) 0.018(2) 0.0241(14) 0.006(2)
C18 0.0563(17) 0.134(3) 0.0442(17) 0.0055(17) 0.0181(13) -0.0246(19)
C19 0.0569(16) 0.088(2) 0.0411(14) 0.0047(13) 0.0217(12) -0.0148(15)
C20 0.088(2) 0.089(2) 0.081(2) -0.0090(17) 0.0363(18) -0.0404(19)
C21 0.0510(18) 0.227(5) 0.121(3) 0.043(3) 0.032(2) 0.024(3)
C22 0.076(2) 0.076(2) 0.089(2) -0.0148(17) 0.0246(17) 0.0089(17)
C23 0.0462(12) 0.0416(13) 0.0380(13) 0.0040(10) 0.0002(10) 0.0061(11)
C24 0.0573(14) 0.0417(13) 0.0480(15) 0.0010(11) -0.0004(12) 0.0041(12)
C25 0.077(2) 0.0484(15) 0.0622(19) -0.0102(13) 0.0027(15) 0.0156(15)
C26 0.0602(17) 0.078(2) 0.0587(18) -0.0101(15) 0.0025(14) 0.0275(16)
C27 0.0448(13) 0.0763(19) 0.0626(18) -0.0013(15) 0.0069(13) 0.0101(13)
C28 0.0404(12) 0.0515(14) 0.0479(15) 0.0029(11) 0.0018(11) 0.0075(11)
C29 0.0471(13) 0.0582(16) 0.0587(17) -0.0006(12) 0.0073(12) -0.0023(12)
C30 0.088(2) 0.122(3) 0.091(3) -0.028(2) 0.019(2) 0.039(2)
C31 0.0809(19) 0.0401(14) 0.073(2) 0.0013(13) 0.0075(15) -0.0075(14)

loop_
_atom_type_symbol
_atom_type_description
_atom_type_scat_dispersion_real
_atom_type_scat_dispersion_imag
_atom_type_scat_source
C C 0.0033 0.0016 'International Tables Vol C Tables 4.2.6.8 and 6.1.1.4'
H H 0.0000 0.0000 'International Tables Vol C Tables 4.2.6.8 and 6.1.1.4'
N N 0.0061 0.0033 'International Tables Vol C Tables 4.2.6.8 and 6.1.1.4'
O O 0.0106 0.0060 'International Tables Vol C Tables 4.2.6.8 and 6.1.1.4'
P P 0.1023 0.0942 'International Tables Vol C Tables 4.2.6.8 and 6.1.1.4'

loop_
_geom_angle_atom_site_label_1
_geom_angle_atom_site_label_2
_geom_angle_atom_site_label_3
_geom_angle
_geom_angle_site_symmetry_1
_geom_angle_site_symmetry_3
_geom_angle_publ_flag
O2 P1 O1 121.57(10) . . ?
O2 P1 C8 111.78(10) . . ?
O1 P1 C8 108.74(10) . . ?
O2 P1 C1 107.04(10) . . ?
O1 P1 C1 103.46(9) . . ?
C8 P1 C1 102.13(9) . . ?
C1 N1 C3 110.55(17) . . ?
C1 N1 C4 126.14(18) . . ?
C3 N1 C4 123.29(18) . . ?
C1 N2 C2 109.88(18) . . ?
C1 N2 C7 126.68(18) . . ?
C2 N2 C7 123.44(18) . . ?
N1 C1 N2 105.82(17) . . ?
N1 C1 P1 125.40(15) . . ?
N2 C1 P1 128.71(16) . . ?
C3 C2 N2 107.41(19) . . ?
C3 C2 C6 130.3(2) . . ?
N2 C2 C6 122.3(2) . . ?
C2 C3 N1 106.30(19) . . ?
C2 C3 C5 131.2(2) . . ?
N1 C3 C5 122.5(2) . . ?
N1 C4 H4A 109.5 . . ?
N1 C4 H4B 109.5 . . ?
H4A C4 H4B 109.5 . . ?
N1 C4 H4C 109.5 . . ?
H4A C4 H4C 109.5 . . ?
H4B C4 H4C 109.5 . . ?
C3 C5 H5A 109.5 . . ?
C3 C5 H5B 109.5 . . ?
H5A C5 H5B 109.5 . . ?
C3 C5 H5C 109.5 . . ?
H5A C5 H5C 109.5 . . ?
H5B C5 H5C 109.5 . . ?
C2 C6 H6A 109.5 . . ?
C2 C6 H6B 109.5 . . ?
H6A C6 H6B 109.5 . . ?
C2 C6 H6C 109.5 . . ?
H6A C6 H6C 109.5 . . ?
H6B C6 H6C 109.5 . . ?
N2 C7 H7A 109.5 . . ?
N2 C7 H7B 109.5 . . ?
H7A C7 H7B 109.5 . . ?
N2 C7 H7C 109.5 . . ?
H7A C7 H7C 109.5 . . ?
H7B C7 H7C 109.5 . . ?
C13 C8 C9 118.3(2) . . ?
C13 C8 P1 118.51(16) . . ?
C9 C8 P1 123.13(17) . . ?
C10 C9 C8 119.5(2) . . ?
C10 C9 C23 115.8(2) . . ?
C8 C9 C23 124.6(2) . . ?
C11 C10 C9 121.4(2) . . ?
C11 C10 H10 119.3 . . ?
C9 C10 H10 119.3 . . ?
C10 C11 C12 119.6(2) . . ?
C10 C11 H11 120.2 . . ?
C12 C11 H11 120.2 . . ?
C11 C12 C13 121.1(2) . . ?
C11 C12 H12 119.5 . . ?
C13 C12 H12 119.5 . . ?
C12 C13 C8 119.7(2) . . ?
C12 C13 C14 115.4(2) . . ?
C8 C13 C14 124.7(2) . . ?
C19 C14 C15 119.6(2) . . ?
C19 C14 C13 119.2(2) . . ?
C15 C14 C13 120.7(2) . . ?
C16 C15 C14 118.4(3) . . ?
C16 C15 C22 119.3(3) . . ?
C14 C15 C22 122.2(2) . . ?
C17 C16 C15 122.9(3) . . ?
C17 C16 H16 118.5 . . ?
C15 C16 H16 118.5 . . ?
C18 C17 C16 117.9(3) . . ?
C18 C17 C21 121.5(4) . . ?
C16 C17 C21 120.6(4) . . ?
C17 C18 C19 121.9(3) . . ?
C17 C18 H18 119.1 . . ?
C19 C18 H18 119.1 . . ?
C14 C19 C18 119.3(3) . . ?
C14 C19 C20 121.0(3) . . ?
C18 C19 C20 119.7(3) . . ?
C19 C20 H20A 109.5 . . ?
C19 C20 H20B 109.5 . . ?
H20A C20 H20B 109.5 . . ?
C19 C20 H20C 109.5 . . ?
H20A C20 H20C 109.5 . . ?
H20B C20 H20C 109.5 . . ?
C17 C21 H21A 109.5 . . ?
C17 C21 H21B 109.5 . . ?
H21A C21 H21B 109.5 . . ?
C17 C21 H21C 109.5 . . ?
H21A C21 H21C 109.5 . . ?
H21B C21 H21C 109.5 . . ?
C15 C22 H22A 109.5 . . ?
C15 C22 H22B 109.5 . . ?
H22A C22 H22B 109.5 . . ?
C15 C22 H22C 109.5 . . ?
H22A C22 H22C 109.5 . . ?
H22B C22 H22C 109.5 . . ?
C28 C23 C24 119.4(2) . . ?
C28 C23 C9 120.1(2) . . ?
C24 C23 C9 119.9(2) . . ?
C25 C24 C23 119.1(2) . . ?
C25 C24 C31 119.2(2) . . ?
C23 C24 C31 121.6(2) . . ?
C26 C25 C24 122.3(3) . . ?
C26 C25 H25 118.9 . . ?
C24 C25 H25 118.9 . . ?
C27 C26 C25 117.6(3) . . ?
C27 C26 C30 121.0(3) . . ?
C25 C26 C30 121.4(3) . . ?
C26 C27 C28 122.7(3) . . ?
C26 C27 H27 118.7 . . ?
C28 C27 H27 118.7 . . ?
C27 C28 C23 118.4(2) . . ?
C27 C28 C29 119.3(2) . . ?
C23 C28 C29 122.2(2) . . ?
C28 C29 H29A 109.5 . . ?
C28 C29 H29B 109.5 . . ?
H29A C29 H29B 109.5 . . ?
C28 C29 H29C 109.5 . . ?
H29A C29 H29C 109.5 . . ?
H29B C29 H29C 109.5 . . ?
C26 C30 H30A 109.5 . . ?
C26 C30 H30B 109.5 . . ?
H30A C30 H30B 109.5 . . ?
C26 C30 H30C 109.5 . . ?
H30A C30 H30C 109.5 . . ?
H30B C30 H30C 109.5 . . ?
C24 C31 H31A 109.5 . . ?
C24 C31 H31B 109.5 . . ?
H31A C31 H31B 109.5 . . ?
C24 C31 H31C 109.5 . . ?
H31A C31 H31C 109.5 . . ?
H31B C31 H31C 109.5 . . ?

loop_
_geom_bond_atom_site_label_1
_geom_bond_atom_site_label_2
_geom_bond_distance
_geom_bond_site_symmetry_2
_geom_bond_publ_flag
P1 O2 1.4753(17) . ?
P1 O1 1.4754(16) . ?
P1 C8 1.844(2) . ?
P1 C1 1.858(2) . ?
N1 C1 1.346(3) . ?
N1 C3 1.383(3) . ?
N1 C4 1.467(3) . ?
N2 C1 1.349(3) . ?
N2 C2 1.380(3) . ?
N2 C7 1.458(3) . ?
C2 C3 1.349(3) . ?
C2 C6 1.488(3) . ?
C3 C5 1.482(3) . ?
C4 H4A 0.9600 . ?
C4 H4B 0.9600 . ?
C4 H4C 0.9600 . ?
C5 H5A 0.9600 . ?
C5 H5B 0.9600 . ?
C5 H5C 0.9600 . ?
C6 H6A 0.9600 . ?
C6 H6B 0.9600 . ?
C6 H6C 0.9600 . ?
C7 H7A 0.9600 . ?
C7 H7B 0.9600 . ?
C7 H7C 0.9600 . ?
C8 C13 1.402(3) . ?
C8 C9 1.418(3) . ?
C9 C10 1.386(3) . ?
C9 C23 1.499(3) . ?
C10 C11 1.362(4) . ?
C10 H10 0.9300 . ?
C11 C12 1.379(4) . ?
C11 H11 0.9300 . ?
C12 C13 1.390(3) . ?
C12 H12 0.9300 . ?
C13 C14 1.509(3) . ?
C14 C19 1.391(4) . ?
C14 C15 1.404(4) . ?
C15 C16 1.389(4) . ?
C15 C22 1.497(4) . ?
C16 C17 1.372(5) . ?
C16 H16 0.9300 . ?
C17 C18 1.371(5) . ?
C17 C21 1.516(4) . ?
C18 C19 1.399(4) . ?
C18 H18 0.9300 . ?
C19 C20 1.499(4) . ?
C20 H20A 0.9600 . ?
C20 H20B 0.9600 . ?
C20 H20C 0.9600 . ?
C21 H21A 0.9600 . ?
C21 H21B 0.9600 . ?
C21 H21C 0.9600 . ?
C22 H22A 0.9600 . ?
C22 H22B 0.9600 . ?
C22 H22C 0.9600 . ?
C23 C28 1.399(3) . ?
C23 C24 1.407(3) . ?
C24 C25 1.387(4) . ?
C24 C31 1.500(4) . ?
C25 C26 1.379(4) . ?
C25 H25 0.9300 . ?
C26 C27 1.377(4) . ?
C26 C30 1.516(4) . ?
C27 C28 1.397(4) . ?
C27 H27 0.9300 . ?
C28 C29 1.503(3) . ?
C29 H29A 0.9600 . ?
C29 H29B 0.9600 . ?
C29 H29C 0.9600 . ?
C30 H30A 0.9600 . ?
C30 H30B 0.9600 . ?
C30 H30C 0.9600 . ?
C31 H31A 0.9600 . ?
C31 H31B 0.9600 . ?
C31 H31C 0.9600 . ?
